data_1567029
loop_
_publ_author_name
'Mol\<canov, Kre\<simir'
'Mila\<sinovi\'c, Valentina'
'Koji\'c-Prodi\'c, Biserka'
'Maltar-Strme\<cki, Nadica'
'You, Jiangyang'
'\<Santi\'c, Ana'
'Kani\<zaj, Lidija'
'Stilinovi\'c, Vladimir'
'Fotovi\'c, Luka'

_publ_section_title
;
 Semiconductive 2D arrays of pancake-bonded oligomers of partially charged
 TCNQ radicals
;
_journal_issue 4
_journal_name_full IUCrJ
_journal_page_first
;
;
_journal_paper_doi 10.1107/S2052252522004717
_journal_volume 9
_journal_year 2022
_chemical_formula_moiety '2(C12 H4 N4), C6 H8 N'
_chemical_formula_sum 'C30 H16 N9'
_chemical_formula_weight 502.52
_space_group_IT_number 2
_space_group_name_Hall '-P 1'
_space_group_name_H-M_alt 'P -1'
_symmetry_cell_setting triclinic
_symmetry_space_group_name_Hall '-P 1'
_symmetry_space_group_name_H-M 'P -1'
_atom_sites_solution_hydrogens geom
_audit_creation_date 2020-10-02T14:39:10-00:00
_audit_creation_method 'WinGX routine CIF_UPDATE'
_cell_angle_alpha 99.902(4)
_cell_angle_beta 106.251(5)
_cell_angle_gamma 97.225(4)
_cell_formula_units_Z 2
_cell_length_a 7.7274(4)
_cell_length_b 13.1422(6)
_cell_length_c 13.3145(6)
_cell_measurement_reflns_used 5442
_cell_measurement_temperature 100(2)
_cell_measurement_theta_max 75.207
_cell_measurement_theta_min 3.466
_cell_volume 1256.99(11)
_computing_cell_refinement 'CrysAlisPro 1.171.39.46 (Rigaku OD, 2018)'
_computing_data_collection 'CrysAlisPro 1.171.39.46 (Rigaku OD, 2018)'
_computing_data_reduction 'CrysAlisPro 1.171.39.46 (Rigaku OD, 2018)'
_computing_structure_refinement 'SHELXL-2017/1 (Sheldrick, 2017)'
_diffrn_ambient_temperature 100(2)
_diffrn_detector_area_resol_mean 10.4323
_diffrn_measured_fraction_theta_full 0.965
_diffrn_measured_fraction_theta_max 0.93
_diffrn_measurement_device_type 'Xcalibur, Ruby, Nova'
_diffrn_measurement_method '\w scans'
_diffrn_radiation_monochromator mirror
_diffrn_radiation_type CuK\a
_diffrn_radiation_wavelength 1.54184
_diffrn_reflns_av_R_equivalents 0.0708
_diffrn_reflns_av_unetI/netI 0.0523
_diffrn_reflns_Laue_measured_fraction_full 0.965
_diffrn_reflns_Laue_measured_fraction_max 0.93
_diffrn_reflns_limit_h_max 9
_diffrn_reflns_limit_h_min -8
_diffrn_reflns_limit_k_max 16
_diffrn_reflns_limit_k_min -15
_diffrn_reflns_limit_l_max 15
_diffrn_reflns_limit_l_min -16
_diffrn_reflns_number 8993
_diffrn_reflns_point_group_measured_fraction_full 0.965
_diffrn_reflns_point_group_measured_fraction_max 0.93
_diffrn_reflns_theta_full 67.684
_diffrn_reflns_theta_max 76.672
_diffrn_reflns_theta_min 3.473
_diffrn_source 'micro-focus sealed X-ray tube'
_exptl_absorpt_coefficient_mu 0.679
_exptl_absorpt_correction_T_max 1
_exptl_absorpt_correction_T_min 0.35443
_exptl_absorpt_correction_type multi-scan
_exptl_absorpt_process_details
;
        CrysAlisPro 1.171.39.46 (Rigaku Oxford Diffraction, 2018)
        Empirical absorption correction using spherical harmonics,
 implemented in SCALE3 ABSPACK scaling algorithm.
;
_exptl_crystal_colour black
_exptl_crystal_density_diffrn 1.328
_exptl_crystal_description prism
_exptl_crystal_F_000 518
_exptl_crystal_size_max 0.35
_exptl_crystal_size_mid 0.32
_exptl_crystal_size_min 0.20
_refine_diff_density_max 0.434
_refine_diff_density_min -0.351
_refine_diff_density_rms 0.085
_refine_ls_extinction_method none
_refine_ls_goodness_of_fit_ref 1.699
_refine_ls_hydrogen_treatment constr
_refine_ls_matrix_type full
_refine_ls_number_parameters 352
_refine_ls_number_reflns 4926
_refine_ls_number_restraints 0
_refine_ls_restrained_S_all 1.699
_refine_ls_R_factor_all 0.0925
_refine_ls_R_factor_gt 0.0815
_refine_ls_shift/su_max 0
_refine_ls_shift/su_mean 0
_refine_ls_structure_factor_coef Fsqd
_refine_ls_weighting_details 'w=1/[\s^2^(Fo^2^)+(0.0800P)^2^+0.0841P] where P=(Fo^2^+2Fc^2^)/3'
_refine_ls_weighting_scheme calc
_refine_ls_wR_factor_ref 0.238
_reflns_number_gt 4067
_reflns_number_total 4926
_reflns_threshold_expression 'I > 2\s(I)'
_cod_data_source_file lq5043.cif
_cod_data_source_block tcnq_nmepy_100k_2
_cod_original_cell_volume 1257.00(11)
_cod_database_code 1567029

loop_
_space_group_symop_id
_space_group_symop_operation_xyz
1 x,y,z
2 -x,-y,-z

loop_
_atom_site_label
_atom_site_fract_x
_atom_site_fract_y
_atom_site_fract_z
_atom_site_U_iso_or_equiv
_atom_site_adp_type
_atom_site_calc_flag
_atom_site_occupancy
_atom_site_disorder_assembly
_atom_site_disorder_group
_atom_site_type_symbol
N1A 0.6623(3) 1.02060(18) 1.32911(17) 0.0444(5) Uani d 1 . . N
N2A 0.8690(3) 0.74490(16) 0.75826(16) 0.0392(5) Uani d 1 . . N
N3A 0.0818(3) 0.96471(17) 1.14969(17) 0.0418(5) Uani d 1 . . N
N4A 0.2723(3) 0.66432(17) 0.60476(16) 0.0422(5) Uani d 1 . . N
C1A 0.5512(3) 0.98820(17) 1.24761(18) 0.0343(5) Uani d 1 . . C
C2A 0.4111(3) 0.94931(16) 1.14681(17) 0.0306(4) Uani d 1 . . C
C3A 0.4462(3) 0.90448(15) 1.05491(17) 0.0292(4) Uani d 1 . . C
C4A 0.6289(3) 0.89609(15) 1.05256(16) 0.0296(4) Uani d 1 . . C
H4A 0.726948 0.922366 1.11484 0.036 Uiso calc 1 . . H
C5A 0.6617(3) 0.85107(15) 0.96237(17) 0.0300(4) Uani d 1 . . C
H5A 0.781898 0.848035 0.963624 0.036 Uiso calc 1 . . H
C6A 0.5146(3) 0.80758(15) 0.86410(16) 0.0301(4) Uani d 1 . . C
C7A 0.5451(3) 0.75718(16) 0.77219(17) 0.0315(5) Uani d 1 . . C
C8A 0.7247(3) 0.75019(16) 0.76483(17) 0.0328(5) Uani d 1 . . C
C9A 0.2285(3) 0.95776(16) 1.14907(17) 0.0321(5) Uani d 1 . . C
C10A 0.2992(3) 0.86325(15) 0.95568(16) 0.0300(4) Uani d 1 . . C
H10A 0.179619 0.868839 0.953735 0.036 Uiso calc 1 . . H
C11A 0.3315(3) 0.81683(15) 0.86578(17) 0.0307(4) Uani d 1 . . C
H11A 0.233423 0.790242 0.803565 0.037 Uiso calc 1 . . H
C12A 0.3950(3) 0.70588(17) 0.67839(18) 0.0346(5) Uani d 1 . . C
N1B 0.2272(3) 0.54299(17) 0.33710(17) 0.0444(5) Uani d 1 . . N
N2B 0.4564(3) 0.27919(16) -0.21957(16) 0.0408(5) Uani d 1 . . N
N3B -0.3610(3) 0.45662(15) 0.17094(16) 0.0373(4) Uani d 1 . . N
N4B -0.1294(3) 0.16750(17) -0.37628(17) 0.0441(5) Uani d 1 . . N
C1B 0.1112(3) 0.50494(17) 0.25938(18) 0.0341(5) Uani d 1 . . C
C2B -0.0316(3) 0.45641(15) 0.16156(17) 0.0296(4) Uani d 1 . . C
C3B 0.0059(3) 0.41171(15) 0.07002(16) 0.0285(4) Uani d 1 . . C
C4B 0.1927(3) 0.41746(15) 0.06784(16) 0.0290(4) Uani d 1 . . C
H4B 0.288472 0.452138 0.128707 0.035 Uiso calc 1 . . H
C5B 0.2304(3) 0.37354(15) -0.02067(16) 0.0292(4) Uani d 1 . . C
H5B 0.352114 0.37907 -0.019672 0.035 Uiso calc 1 . . H
C6B 0.0879(3) 0.31817(15) -0.11698(17) 0.0296(4) Uani d 1 . . C
C7B 0.1273(3) 0.27125(16) -0.20694(17) 0.0307(4) Uani d 1 . . C
C8B 0.3096(3) 0.27592(16) -0.21307(17) 0.0334(5) Uani d 1 . . C
C9B -0.2153(3) 0.45531(15) 0.16628(16) 0.0310(5) Uani d 1 . . C
C10B -0.1369(3) 0.35747(15) -0.02605(16) 0.0286(4) Uani d 1 . . C
H10B -0.258591 0.352949 -0.027357 0.034 Uiso calc 1 . . H
C11B -0.0984(3) 0.31286(15) -0.11458(17) 0.0297(4) Uani d 1 . . C
H11B -0.194198 0.277934 -0.175354 0.036 Uiso calc 1 . . H
C12B -0.0148(3) 0.21314(17) -0.30093(18) 0.0338(5) Uani d 1 . . C
N5 0.7639(3) 0.71377(17) 0.49261(15) 0.0415(5) Uani d 1 . . N
C13 0.5917(3) 0.7310(2) 0.47847(18) 0.0423(6) Uani d 1 . . C
H13 0.493222 0.675425 0.447088 0.051 Uiso calc 1 . . H
C14 0.5605(3) 0.8299(2) 0.50994(19) 0.0437(6) Uani d 1 . . C
H14 0.441355 0.841483 0.5009 0.052 Uiso calc 1 . . H
C15 0.7069(4) 0.9122(2) 0.5552(2) 0.0455(6) Uani d 1 . . C
H15 0.687126 0.979842 0.576357 0.055 Uiso calc 1 . . H
C16 0.8822(4) 0.8937(2) 0.5687(2) 0.0474(6) Uani d 1 . . C
H16 0.981694 0.948958 0.598479 0.057 Uiso calc 1 . . H
C17 0.9098(3) 0.7942(2) 0.5384(2) 0.0445(6) Uani d 1 . . C
H17 1.028396 0.781118 0.549002 0.053 Uiso calc 1 . . H
C18 0.7967(6) 0.6064(2) 0.4596(2) 0.0634(8) Uani d 1 . . C
H18A 0.926137 0.607839 0.475135 0.095 Uiso calc 1 . . H
H18B 0.747949 0.560814 0.498082 0.095 Uiso calc 1 . . H
H18C 0.737331 0.580975 0.384017 0.095 Uiso calc 1 . . H

loop_
_atom_site_aniso_label
_atom_site_aniso_U_11
_atom_site_aniso_U_22
_atom_site_aniso_U_33
_atom_site_aniso_U_12
_atom_site_aniso_U_13
_atom_site_aniso_U_23
N1A 0.0399(11) 0.0541(12) 0.0348(10) 0.0108(9) 0.0052(8) 0.0071(8)
N2A 0.0393(10) 0.0442(10) 0.0366(10) 0.0157(8) 0.0108(8) 0.0116(8)
N3A 0.0349(10) 0.0466(11) 0.0421(11) 0.0095(8) 0.0114(8) 0.0042(8)
N4A 0.0423(11) 0.0432(10) 0.0351(11) 0.0078(9) 0.0066(9) 0.0010(8)
C1A 0.0331(10) 0.0351(10) 0.0339(11) 0.0098(8) 0.0077(9) 0.0074(8)
C2A 0.0325(10) 0.0279(9) 0.0295(10) 0.0069(8) 0.0054(8) 0.0074(7)
C3A 0.0303(10) 0.0260(9) 0.0297(10) 0.0071(8) 0.0041(8) 0.0086(7)
C4A 0.0294(10) 0.0291(9) 0.0283(10) 0.0093(8) 0.0032(8) 0.0077(7)
C5A 0.0314(10) 0.0285(9) 0.0301(10) 0.0094(8) 0.0067(8) 0.0076(7)
C6A 0.0324(10) 0.0260(9) 0.0306(10) 0.0079(8) 0.0054(8) 0.0076(7)
C7A 0.0354(11) 0.0285(9) 0.0305(10) 0.0093(8) 0.0078(8) 0.0073(7)
C8A 0.0385(12) 0.0314(10) 0.0281(10) 0.0126(8) 0.0070(8) 0.0066(7)
C9A 0.0366(11) 0.0284(9) 0.0282(10) 0.0062(8) 0.0058(8) 0.0045(7)
C10A 0.0286(10) 0.0283(9) 0.0303(10) 0.0053(8) 0.0050(8) 0.0054(7)
C11A 0.0293(10) 0.0288(9) 0.0300(10) 0.0052(8) 0.0034(8) 0.0052(7)
C12A 0.0371(11) 0.0329(10) 0.0350(11) 0.0113(9) 0.0121(9) 0.0056(8)
N1B 0.0422(11) 0.0487(11) 0.0333(10) 0.0029(9) 0.0038(9) 0.0022(8)
N2B 0.0380(11) 0.0472(11) 0.0377(10) 0.0133(9) 0.0110(8) 0.0080(8)
N3B 0.0359(10) 0.0377(9) 0.0383(10) 0.0068(8) 0.0124(8) 0.0066(7)
N4B 0.0414(11) 0.0488(11) 0.0348(11) 0.0071(9) 0.0065(9) 0.0001(8)
C1B 0.0359(11) 0.0334(10) 0.0327(11) 0.0084(9) 0.0101(9) 0.0059(8)
C2B 0.0315(10) 0.0276(9) 0.0290(10) 0.0089(8) 0.0058(8) 0.0072(7)
C3B 0.0297(10) 0.0249(9) 0.0283(10) 0.0065(7) 0.0040(8) 0.0059(7)
C4B 0.0292(10) 0.0283(9) 0.0260(9) 0.0087(8) 0.0020(7) 0.0053(7)
C5B 0.0295(10) 0.0290(9) 0.0271(10) 0.0082(8) 0.0045(8) 0.0054(7)
C6B 0.0302(10) 0.0274(9) 0.0304(10) 0.0097(8) 0.0050(8) 0.0081(7)
C7B 0.0324(10) 0.0305(9) 0.0274(10) 0.0091(8) 0.0054(8) 0.0058(7)
C8B 0.0366(11) 0.0334(10) 0.0275(10) 0.0107(8) 0.0051(8) 0.0044(8)
C9B 0.0372(11) 0.0272(9) 0.0264(10) 0.0057(8) 0.0070(8) 0.0050(7)
C10B 0.0297(10) 0.0251(9) 0.0294(10) 0.0063(7) 0.0060(8) 0.0060(7)
C11B 0.0292(10) 0.0274(9) 0.0298(10) 0.0062(8) 0.0041(8) 0.0065(7)
C12B 0.0333(11) 0.0339(10) 0.0335(11) 0.0107(9) 0.0086(9) 0.0049(8)
N5 0.0511(12) 0.0477(11) 0.0279(9) 0.0175(9) 0.0103(8) 0.0106(7)
C13 0.0390(12) 0.0484(13) 0.0310(11) -0.0013(10) 0.0018(9) 0.0078(9)
C14 0.0366(11) 0.0557(14) 0.0374(12) 0.0108(10) 0.0063(9) 0.0134(10)
C15 0.0499(14) 0.0424(12) 0.0423(13) 0.0115(11) 0.0076(11) 0.0130(10)
C16 0.0416(13) 0.0493(14) 0.0436(13) -0.0012(11) 0.0024(10) 0.0151(10)
C17 0.0333(11) 0.0679(16) 0.0356(12) 0.0131(11) 0.0085(9) 0.0210(11)
C18 0.098(2) 0.0543(16) 0.0436(16) 0.0317(16) 0.0223(16) 0.0112(12)

loop_
_atom_type_symbol
_atom_type_description
_atom_type_scat_dispersion_real
_atom_type_scat_dispersion_imag
_atom_type_scat_source
C C 0.018 0.009 'International Tables Vol C Tables 4.2.6.8 and 6.1.1.4'
H H 0 0 'International Tables Vol C Tables 4.2.6.8 and 6.1.1.4'
N N 0.031 0.018 'International Tables Vol C Tables 4.2.6.8 and 6.1.1.4'

loop_
_geom_angle_atom_site_label_1
_geom_angle_atom_site_label_2
_geom_angle_atom_site_label_3
_geom_angle
_geom_angle_site_symmetry_1
_geom_angle_site_symmetry_3
_geom_angle_publ_flag
N1A C1A C2A 178.9(3) . . ?
C3A C2A C1A 123.1(2) . . ?
C3A C2A C9A 122.13(19) . . ?
C1A C2A C9A 114.79(19) . . ?
C2A C3A C4A 122.16(19) . . ?
C2A C3A C10A 121.0(2) . . ?
C4A C3A C10A 116.83(19) . . ?
C5A C4A C3A 121.71(19) . . ?
C5A C4A H4A 119.1 . . ?
C3A C4A H4A 119.1 . . ?
C4A C5A C6A 121.4(2) . . ?
C4A C5A H5A 119.3 . . ?
C6A C5A H5A 119.3 . . ?
C7A C6A C5A 122.2(2) . . ?
C7A C6A C11A 120.80(19) . . ?
C5A C6A C11A 117.03(19) . . ?
C6A C7A C8A 123.0(2) . . ?
C6A C7A C12A 121.1(2) . . ?
C8A C7A C12A 115.93(19) . . ?
N2A C8A C7A 179.5(2) . . ?
N3A C9A C2A 179.2(2) . . ?
C11A C10A C3A 121.6(2) . . ?
C11A C10A H10A 119.2 . . ?
C3A C10A H10A 119.2 . . ?
C10A C11A C6A 121.42(19) . . ?
C10A C11A H11A 119.3 . . ?
C6A C11A H11A 119.3 . . ?
N4A C12A C7A 178.4(2) . . ?
N1B C1B C2B 179.0(3) . . ?
C3B C2B C1B 122.0(2) . . ?
C3B C2B C9B 122.60(18) . . ?
C1B C2B C9B 115.41(19) . . ?
C2B C3B C10B 122.01(19) . . ?
C2B C3B C4B 120.76(18) . . ?
C10B C3B C4B 117.23(19) . . ?
C5B C4B C3B 121.15(18) . . ?
C5B C4B H4B 119.4 . . ?
C3B C4B H4B 119.4 . . ?
C4B C5B C6B 121.9(2) . . ?
C4B C5B H5B 119.1 . . ?
C6B C5B H5B 119.1 . . ?
C7B C6B C5B 121.7(2) . . ?
C7B C6B C11B 121.46(19) . . ?
C5B C6B C11B 116.79(19) . . ?
C6B C7B C8B 123.18(19) . . ?
C6B C7B C12B 121.4(2) . . ?
C8B C7B C12B 115.43(19) . . ?
N2B C8B C7B 179.0(2) . . ?
N3B C9B C2B 178.6(2) . . ?
C11B C10B C3B 121.47(19) . . ?
C11B C10B H10B 119.3 . . ?
C3B C10B H10B 119.3 . . ?
C10B C11B C6B 121.47(19) . . ?
C10B C11B H11B 119.3 . . ?
C6B C11B H11B 119.3 . . ?
N4B C12B C7B 179.3(3) . . ?
C13 N5 C17 120.7(2) . . ?
C13 N5 C18 120.1(2) . . ?
C17 N5 C18 119.2(3) . . ?
N5 C13 C14 120.4(2) . . ?
N5 C13 H13 119.8 . . ?
C14 C13 H13 119.8 . . ?
C13 C14 C15 119.5(2) . . ?
C13 C14 H14 120.2 . . ?
C15 C14 H14 120.2 . . ?
C16 C15 C14 119.6(3) . . ?
C16 C15 H15 120.2 . . ?
C14 C15 H15 120.2 . . ?
C17 C16 C15 119.7(2) . . ?
C17 C16 H16 120.1 . . ?
C15 C16 H16 120.1 . . ?
N5 C17 C16 120.1(2) . . ?
N5 C17 H17 120 . . ?
C16 C17 H17 120 . . ?
N5 C18 H18A 109.5 . . ?
N5 C18 H18B 109.5 . . ?
H18A C18 H18B 109.5 . . ?
N5 C18 H18C 109.5 . . ?
H18A C18 H18C 109.5 . . ?
H18B C18 H18C 109.5 . . ?

loop_
_geom_bond_atom_site_label_1
_geom_bond_atom_site_label_2
_geom_bond_site_symmetry_2
_geom_bond_distance
_geom_bond_publ_flag
N1A C1A . 1.151(3) ?
N2A C8A . 1.153(3) ?
N3A C9A . 1.151(3) ?
N4A C12A . 1.151(3) ?
C1A C2A . 1.430(3) ?
C2A C3A . 1.377(3) ?
C2A C9A . 1.437(3) ?
C3A C4A . 1.438(3) ?
C3A C10A . 1.445(3) ?
C4A C5A . 1.349(3) ?
C4A H4A . 0.93 ?
C5A C6A . 1.442(3) ?
C5A H5A . 0.93 ?
C6A C7A . 1.383(3) ?
C6A C11A . 1.442(3) ?
C7A C8A . 1.431(3) ?
C7A C12A . 1.436(3) ?
C10A C11A . 1.349(3) ?
C10A H10A . 0.93 ?
C11A H11A . 0.93 ?
N1B C1B . 1.147(3) ?
N2B C8B . 1.158(3) ?
N3B C9B . 1.147(3) ?
N4B C12B . 1.145(3) ?
C1B C2B . 1.433(3) ?
C2B C3B . 1.382(3) ?
C2B C9B . 1.437(3) ?
C3B C10B . 1.435(3) ?
C3B C4B . 1.444(3) ?
C4B C5B . 1.345(3) ?
C4B H4B . 0.93 ?
C5B C6B . 1.440(3) ?
C5B H5B . 0.93 ?
C6B C7B . 1.380(3) ?
C6B C11B . 1.442(3) ?
C7B C8B . 1.428(3) ?
C7B C12B . 1.431(3) ?
C10B C11B . 1.350(3) ?
C10B H10B . 0.93 ?
C11B H11B . 0.93 ?
N5 C13 . 1.345(3) ?
N5 C17 . 1.361(4) ?
N5 C18 . 1.479(3) ?
C13 C14 . 1.367(4) ?
C13 H13 . 0.93 ?
C14 C15 . 1.378(4) ?
C14 H14 . 0.93 ?
C15 C16 . 1.374(4) ?
C15 H15 . 0.93 ?
C16 C17 . 1.363(4) ?
C16 H16 . 0.93 ?
C17 H17 . 0.93 ?
C18 H18A . 0.96 ?
C18 H18B . 0.96 ?
C18 H18C . 0.96 ?

loop_
_geom_torsion_atom_site_label_1
_geom_torsion_atom_site_label_2
_geom_torsion_atom_site_label_3
_geom_torsion_atom_site_label_4
_geom_torsion
_geom_torsion_site_symmetry_1
_geom_torsion_site_symmetry_2
_geom_torsion_site_symmetry_3
_geom_torsion_site_symmetry_4
_geom_torsion_publ_flag
C1A C2A C3A C4A -1.9(3) . . . . ?
C9A C2A C3A C4A 179.94(18) . . . . ?
C1A C2A C3A C10A 177.99(18) . . . . ?
C9A C2A C3A C10A -0.2(3) . . . . ?
C2A C3A C4A C5A 179.32(18) . . . . ?
C10A C3A C4A C5A -0.6(3) . . . . ?
C3A C4A C5A C6A -1.0(3) . . . . ?
C4A C5A C6A C7A -177.18(19) . . . . ?
C4A C5A C6A C11A 1.6(3) . . . . ?
C5A C6A C7A C8A -4.3(3) . . . . ?
C11A C6A C7A C8A 176.99(18) . . . . ?
C5A C6A C7A C12A 174.06(18) . . . . ?
C11A C6A C7A C12A -4.7(3) . . . . ?
C2A C3A C10A C11A -178.34(19) . . . . ?
C4A C3A C10A C11A 1.5(3) . . . . ?
C3A C10A C11A C6A -0.9(3) . . . . ?
C7A C6A C11A C10A 178.17(18) . . . . ?
C5A C6A C11A C10A -0.6(3) . . . . ?
C1B C2B C3B C10B 176.13(17) . . . . ?
C9B C2B C3B C10B -2.3(3) . . . . ?
C1B C2B C3B C4B -3.5(3) . . . . ?
C9B C2B C3B C4B 178.07(17) . . . . ?
C2B C3B C4B C5B 179.53(18) . . . . ?
C10B C3B C4B C5B -0.1(3) . . . . ?
C3B C4B C5B C6B -0.5(3) . . . . ?
C4B C5B C6B C7B -178.59(18) . . . . ?
C4B C5B C6B C11B 0.6(3) . . . . ?
C5B C6B C7B C8B -1.7(3) . . . . ?
C11B C6B C7B C8B 179.11(18) . . . . ?
C5B C6B C7B C12B 177.69(18) . . . . ?
C11B C6B C7B C12B -1.5(3) . . . . ?
C2B C3B C10B C11B -179.09(18) . . . . ?
C4B C3B C10B C11B 0.5(3) . . . . ?
C3B C10B C11B C6B -0.4(3) . . . . ?
C7B C6B C11B C10B 179.03(18) . . . . ?
C5B C6B C11B C10B -0.2(3) . . . . ?
C17 N5 C13 C14 0.0(3) . . . . ?
C18 N5 C13 C14 179.3(2) . . . . ?
N5 C13 C14 C15 0.8(4) . . . . ?
C13 C14 C15 C16 -0.5(4) . . . . ?
C14 C15 C16 C17 -0.7(4) . . . . ?
C13 N5 C17 C16 -1.2(3) . . . . ?
C18 N5 C17 C16 179.6(2) . . . . ?
C15 C16 C17 N5 1.5(4) . . . . ?
